data_2230464
loop_
_publ_author_name
'Bahron, Hadariah'
'Fadzel, Fatimatuzzahraa Mohd'
'Kassim, Karimah'
'Hemamalini, Madhukar'
'Fun, Hoong-Kun'

_publ_section_title
;
 2-[(<i>E</i>)-(2,4-Dihydroxybenzylidene)azaniumyl]-3-phenylpropanoate
;
_journal_coeditor_code RZ2592
_journal_issue 6
_journal_name_full 'Acta Crystallographica Section E'
_journal_page_first o1331
_journal_page_last o1332
_journal_paper_doi 10.1107/S1600536811016655
_journal_volume 67
_journal_year 2011
_chemical_formula_iupac 'C16 H15 N O4'
_chemical_formula_moiety 'C16 H15 N O4'
_chemical_formula_sum 'C16 H15 N O4'
_chemical_formula_weight 285.29
_chemical_name_systematic
;
2-[(<i>E</i>)-(2,4-Dihydroxybenzylidene)azaniumyl]-3-phenylpropanoate
;
_space_group_IT_number 14
_symmetry_cell_setting monoclinic
_symmetry_space_group_name_Hall '-P 2ybc'
_symmetry_space_group_name_H-M 'P 1 21/c 1'
_atom_sites_solution_hydrogens geom
_atom_sites_solution_primary direct
_atom_sites_solution_secondary difmap
_audit_creation_method SHELXL-97
_cell_angle_alpha 90.00
_cell_angle_beta 92.0650(10)
_cell_angle_gamma 90.00
_cell_formula_units_Z 4
_cell_length_a 9.39430(10)
_cell_length_b 6.89460(10)
_cell_length_c 20.7251(3)
_cell_measurement_reflns_used 9091
_cell_measurement_temperature 100.0(10)
_cell_measurement_theta_max 35.26
_cell_measurement_theta_min 2.98
_cell_volume 1341.49(3)
_computing_cell_refinement 'SAINT (Bruker, 2009)'
_computing_data_collection 'APEX2 (Bruker, 2009)'
_computing_data_reduction 'SAINT (Bruker, 2009)'
_computing_molecular_graphics 'SHELXTL (Sheldrick, 2008)'
_computing_publication_material 'SHELXTL (Sheldrick, 2008) and PLATON (Spek, 2009)'
_computing_structure_refinement 'SHELXTL (Sheldrick, 2008)'
_computing_structure_solution 'SHELXTL (Sheldrick, 2008)'
_diffrn_ambient_temperature 100.0(10)
_diffrn_measured_fraction_theta_full 0.993
_diffrn_measured_fraction_theta_max 0.993
_diffrn_measurement_device_type
;
Bruker SMART APEXII CCD area-detector
;
_diffrn_measurement_method '\f and \w'
_diffrn_radiation_monochromator graphite
_diffrn_radiation_source 'fine-focus sealed tube'
_diffrn_radiation_type MoK\a
_diffrn_radiation_wavelength 0.71073
_diffrn_reflns_av_R_equivalents 0.0249
_diffrn_reflns_av_sigmaI/netI 0.0280
_diffrn_reflns_limit_h_max 13
_diffrn_reflns_limit_h_min -15
_diffrn_reflns_limit_k_max 11
_diffrn_reflns_limit_k_min -8
_diffrn_reflns_limit_l_max 32
_diffrn_reflns_limit_l_min -33
_diffrn_reflns_number 22479
_diffrn_reflns_theta_full 35.32
_diffrn_reflns_theta_max 35.32
_diffrn_reflns_theta_min 1.97
_diffrn_standards_number 0
_exptl_absorpt_coefficient_mu 0.102
_exptl_absorpt_correction_T_max 0.9824
_exptl_absorpt_correction_T_min 0.9659
_exptl_absorpt_correction_type multi-scan
_exptl_absorpt_process_details '(SADABS; Bruker, 2009)'
_exptl_crystal_colour orange
_exptl_crystal_density_diffrn 1.413
_exptl_crystal_density_method 'not measured'
_exptl_crystal_description block
_exptl_crystal_F_000 600
_exptl_crystal_size_max 0.34
_exptl_crystal_size_mid 0.27
_exptl_crystal_size_min 0.17
_refine_diff_density_max 0.555
_refine_diff_density_min -0.239
_refine_ls_extinction_method none
_refine_ls_goodness_of_fit_ref 1.028
_refine_ls_hydrogen_treatment mixed
_refine_ls_matrix_type full
_refine_ls_number_parameters 202
_refine_ls_number_reflns 6007
_refine_ls_number_restraints 0
_refine_ls_restrained_S_all 1.028
_refine_ls_R_factor_all 0.0575
_refine_ls_R_factor_gt 0.0433
_refine_ls_shift/su_max_lt 0.001
_refine_ls_shift/su_mean 0.000
_refine_ls_structure_factor_coef Fsqd
_refine_ls_weighting_details 'calc w=1/[\s^2^(Fo^2^)+(0.0674P)^2^+0.2835P] where P=(Fo^2^+2Fc^2^)/3'
_refine_ls_weighting_scheme calc
_refine_ls_wR_factor_gt 0.1142
_refine_ls_wR_factor_ref 0.1248
_reflns_number_gt 4783
_reflns_number_total 6007
_reflns_threshold_expression I>2\s(I)
_cod_data_source_file rz2592.cif
_cod_data_source_block I
_cod_original_sg_symbol_H-M 'P 21/c'
_cod_database_code 2230464
_cod_database_fobs_code 2230464

loop_
_symmetry_equiv_pos_as_xyz
'x, y, z'
'-x, y+1/2, -z+1/2'
'-x, -y, -z'
'x, -y-1/2, z-1/2'

loop_
_atom_site_type_symbol
_atom_site_label
_atom_site_fract_x
_atom_site_fract_y
_atom_site_fract_z
_atom_site_U_iso_or_equiv
_atom_site_adp_type
_atom_site_calc_flag
_atom_site_refinement_flags
_atom_site_occupancy
_atom_site_symmetry_multiplicity
_atom_site_disorder_assembly
_atom_site_disorder_group
O O1 0.60361(6) 0.80079(9) 0.04375(3) 0.01400(12) Uani d . 1 1 . .
O O2 0.97519(6) 0.33854(10) 0.05402(3) 0.01685(13) Uani d . 1 1 . .
O O3 0.03702(7) 0.98745(10) 0.07713(4) 0.01988(14) Uani d . 1 1 . .
O O4 0.26610(7) 1.04016(9) 0.05323(3) 0.01783(13) Uani d . 1 1 . .
N N1 0.34885(7) 0.69321(10) 0.08580(3) 0.01219(12) Uani d . 1 1 . .
C C1 0.33058(10) 0.53563(14) 0.25232(4) 0.01942(16) Uani d . 1 1 . .
H H1A 0.3954 0.6401 0.2590 0.023 Uiso calc R 1 1 . .
C C2 0.35367(11) 0.36077(15) 0.28493(5) 0.02434(19) Uani d . 1 1 . .
H H2A 0.4337 0.3473 0.3139 0.029 Uiso calc R 1 1 . .
C C3 0.26067(12) 0.20648(14) 0.27537(5) 0.02416(19) Uani d . 1 1 . .
H H3A 0.2770 0.0875 0.2975 0.029 Uiso calc R 1 1 . .
C C4 0.14316(11) 0.22715(13) 0.23307(5) 0.02018(17) Uani d . 1 1 . .
H H4A 0.0792 0.1219 0.2262 0.024 Uiso calc R 1 1 . .
C C5 0.11937(9) 0.40174(13) 0.20089(4) 0.01695(15) Uani d . 1 1 . .
H H5A 0.0386 0.4150 0.1723 0.020 Uiso calc R 1 1 . .
C C6 0.21269(9) 0.55797(12) 0.20999(4) 0.01422(14) Uani d . 1 1 . .
C C7 0.18457(9) 0.74664(12) 0.17511(4) 0.01563(15) Uani d . 1 1 . .
H H7A 0.2505 0.8462 0.1933 0.019 Uiso calc R 1 1 . .
H H7B 0.0863 0.7891 0.1836 0.019 Uiso calc R 1 1 . .
C C8 0.20180(8) 0.73766(12) 0.10126(4) 0.01250(13) Uani d . 1 1 . .
H H8A 0.1359 0.6381 0.0817 0.015 Uiso calc R 1 1 . .
C C9 0.40809(8) 0.52254(11) 0.09102(4) 0.01214(13) Uani d . 1 1 . .
H H9A 0.3492 0.4173 0.1029 0.015 Uiso calc R 1 1 . .
C C10 0.55370(8) 0.48144(11) 0.08037(4) 0.01121(13) Uani d . 1 1 . .
C C11 0.65246(8) 0.61982(11) 0.05775(4) 0.01132(13) Uani d . 1 1 . .
C C12 0.79342(8) 0.56952(12) 0.04987(4) 0.01286(14) Uani d . 1 1 . .
H H12A 0.8591 0.6634 0.0354 0.015 Uiso calc R 1 1 . .
C C13 0.83916(8) 0.37933(12) 0.06334(4) 0.01261(14) Uani d . 1 1 . .
C C14 0.74286(8) 0.23932(12) 0.08580(4) 0.01396(14) Uani d . 1 1 . .
H H14A 0.7742 0.1113 0.0955 0.017 Uiso calc R 1 1 . .
C C15 0.60318(8) 0.29109(12) 0.09343(4) 0.01367(14) Uani d . 1 1 . .
H H15A 0.5381 0.1965 0.1079 0.016 Uiso calc R 1 1 . .
C C16 0.16518(8) 0.93989(12) 0.07349(4) 0.01381(14) Uani d . 1 1 . .
H H1O1 0.6599(16) 0.855(2) 0.0171(7) 0.030(4) Uiso d . 1 1 . .
H H1N1 0.3969(16) 0.791(2) 0.0723(7) 0.033(4) Uiso d . 1 1 . .
H H1O2 0.999(2) 0.196(3) 0.0635(8) 0.052(5) Uiso d . 1 1 . .

loop_
_atom_site_aniso_label
_atom_site_aniso_U_11
_atom_site_aniso_U_22
_atom_site_aniso_U_33
_atom_site_aniso_U_12
_atom_site_aniso_U_13
_atom_site_aniso_U_23
O1 0.0131(2) 0.0096(2) 0.0195(3) 0.00209(19) 0.0036(2) 0.0038(2)
O2 0.0113(2) 0.0159(3) 0.0236(3) 0.0048(2) 0.0034(2) 0.0040(2)
O3 0.0129(3) 0.0170(3) 0.0299(3) 0.0054(2) 0.0033(2) 0.0064(2)
O4 0.0165(3) 0.0150(3) 0.0223(3) 0.0018(2) 0.0054(2) 0.0063(2)
N1 0.0109(3) 0.0108(3) 0.0150(3) 0.0021(2) 0.0019(2) 0.0017(2)
C1 0.0211(4) 0.0189(4) 0.0182(4) 0.0017(3) -0.0009(3) 0.0003(3)
C2 0.0292(5) 0.0244(4) 0.0191(4) 0.0075(4) -0.0044(3) 0.0027(3)
C3 0.0371(5) 0.0170(4) 0.0186(4) 0.0083(4) 0.0039(4) 0.0047(3)
C4 0.0267(4) 0.0136(3) 0.0207(4) 0.0006(3) 0.0076(3) 0.0013(3)
C5 0.0179(4) 0.0155(3) 0.0176(4) 0.0011(3) 0.0031(3) 0.0011(3)
C6 0.0165(3) 0.0127(3) 0.0137(3) 0.0024(3) 0.0043(3) 0.0011(3)
C7 0.0192(4) 0.0125(3) 0.0156(3) 0.0028(3) 0.0048(3) 0.0018(3)
C8 0.0104(3) 0.0113(3) 0.0160(3) 0.0027(2) 0.0022(2) 0.0023(2)
C9 0.0118(3) 0.0110(3) 0.0137(3) 0.0016(2) 0.0013(2) 0.0010(2)
C10 0.0102(3) 0.0100(3) 0.0135(3) 0.0013(2) 0.0013(2) 0.0009(2)
C11 0.0118(3) 0.0098(3) 0.0123(3) 0.0016(2) 0.0009(2) 0.0002(2)
C12 0.0108(3) 0.0117(3) 0.0162(3) 0.0016(2) 0.0015(2) 0.0011(3)
C13 0.0114(3) 0.0129(3) 0.0136(3) 0.0029(2) 0.0003(2) 0.0007(2)
C14 0.0129(3) 0.0108(3) 0.0182(3) 0.0027(2) 0.0014(3) 0.0020(3)
C15 0.0125(3) 0.0107(3) 0.0179(3) 0.0013(2) 0.0021(2) 0.0022(3)
C16 0.0136(3) 0.0122(3) 0.0157(3) 0.0028(2) 0.0017(3) 0.0029(3)

loop_
_atom_type_symbol
_atom_type_description
_atom_type_scat_dispersion_real
_atom_type_scat_dispersion_imag
_atom_type_scat_source
C C 0.0033 0.0016 'International Tables Vol C Tables 4.2.6.8 and 6.1.1.4'
H H 0.0000 0.0000 'International Tables Vol C Tables 4.2.6.8 and 6.1.1.4'
N N 0.0061 0.0033 'International Tables Vol C Tables 4.2.6.8 and 6.1.1.4'
O O 0.0106 0.0060 'International Tables Vol C Tables 4.2.6.8 and 6.1.1.4'

loop_
_geom_angle_atom_site_label_1
_geom_angle_atom_site_label_2
_geom_angle_atom_site_label_3
_geom_angle_site_symmetry_1
_geom_angle_site_symmetry_3
_geom_angle
_geom_angle_publ_flag
C11 O1 H1O1 . . 108.9(10) ?
C13 O2 H1O2 . . 112.1(10) ?
C9 N1 C8 . . 125.08(7) ?
C9 N1 H1N1 . . 120.3(10) ?
C8 N1 H1N1 . . 114.6(10) ?
C2 C1 C6 . . 120.37(9) ?
C2 C1 H1A . . 119.8 ?
C6 C1 H1A . . 119.8 ?
C3 C2 C1 . . 120.51(9) ?
C3 C2 H2A . . 119.7 ?
C1 C2 H2A . . 119.7 ?
C2 C3 C4 . . 119.53(9) ?
C2 C3 H3A . . 120.2 ?
C4 C3 H3A . . 120.2 ?
C5 C4 C3 . . 120.06(9) ?
C5 C4 H4A . . 120.0 ?
C3 C4 H4A . . 120.0 ?
C4 C5 C6 . . 120.90(8) ?
C4 C5 H5A . . 119.6 ?
C6 C5 H5A . . 119.6 ?
C1 C6 C5 . . 118.64(8) ?
C1 C6 C7 . . 121.20(8) ?
C5 C6 C7 . . 120.17(8) ?
C6 C7 C8 . . 114.68(7) ?
C6 C7 H7A . . 108.6 ?
C8 C7 H7A . . 108.6 ?
C6 C7 H7B . . 108.6 ?
C8 C7 H7B . . 108.6 ?
H7A C7 H7B . . 107.6 ?
N1 C8 C16 . . 107.91(6) ?
N1 C8 C7 . . 111.03(6) ?
C16 C8 C7 . . 107.65(6) ?
N1 C8 H8A . . 110.1 ?
C16 C8 H8A . . 110.1 ?
C7 C8 H8A . . 110.1 ?
N1 C9 C10 . . 125.23(7) ?
N1 C9 H9A . . 117.4 ?
C10 C9 H9A . . 117.4 ?
C15 C10 C9 . . 117.79(7) ?
C15 C10 C11 . . 118.13(7) ?
C9 C10 C11 . . 124.07(7) ?
O1 C11 C12 . . 121.51(7) ?
O1 C11 C10 . . 117.88(7) ?
C12 C11 C10 . . 120.60(7) ?
C11 C12 C13 . . 119.84(7) ?
C11 C12 H12A . . 120.1 ?
C13 C12 H12A . . 120.1 ?
O2 C13 C12 . . 117.22(7) ?
O2 C13 C14 . . 122.24(7) ?
C12 C13 C14 . . 120.54(7) ?
C15 C14 C13 . . 119.06(7) ?
C15 C14 H14A . . 120.5 ?
C13 C14 H14A . . 120.5 ?
C14 C15 C10 . . 121.81(7) ?
C14 C15 H15A . . 119.1 ?
C10 C15 H15A . . 119.1 ?
O3 C16 O4 . . 127.87(8) ?
O3 C16 C8 . . 114.59(7) ?
O4 C16 C8 . . 117.43(7) ?

loop_
_geom_bond_atom_site_label_1
_geom_bond_atom_site_label_2
_geom_bond_site_symmetry_2
_geom_bond_distance
_geom_bond_publ_flag
O1 C11 . 1.3572(9) ?
O1 H1O1 . 0.863(15) ?
O2 C13 . 1.3293(10) ?
O2 H1O2 . 1.025(19) ?
O3 C16 . 1.2527(10) ?
O4 C16 . 1.2577(10) ?
N1 C9 . 1.3045(10) ?
N1 C8 . 1.4617(10) ?
N1 H1N1 . 0.864(16) ?
C1 C2 . 1.3952(13) ?
C1 C6 . 1.3965(12) ?
C1 H1A . 0.9500 ?
C2 C3 . 1.3863(16) ?
C2 H2A . 0.9500 ?
C3 C4 . 1.3921(15) ?
C3 H3A . 0.9500 ?
C4 C5 . 1.3903(13) ?
C4 H4A . 0.9500 ?
C5 C6 . 1.3973(12) ?
C5 H5A . 0.9500 ?
C6 C7 . 1.5068(12) ?
C7 C8 . 1.5461(12) ?
C7 H7A . 0.9900 ?
C7 H7B . 0.9900 ?
C8 C16 . 1.5425(11) ?
C8 H8A . 1.0000 ?
C9 C10 . 1.4220(11) ?
C9 H9A . 0.9500 ?
C10 C15 . 1.4152(11) ?
C10 C11 . 1.4220(11) ?
C11 C12 . 1.3842(11) ?
C12 C13 . 1.4048(11) ?
C12 H12A . 0.9500 ?
C13 C14 . 1.4133(11) ?
C14 C15 . 1.3745(11) ?
C14 H14A . 0.9500 ?
C15 H15A . 0.9500 ?

loop_
_geom_hbond_atom_site_label_D
_geom_hbond_atom_site_label_H
_geom_hbond_atom_site_label_A
_geom_hbond_site_symmetry_A
_geom_hbond_distance_DH
_geom_hbond_distance_HA
_geom_hbond_distance_DA
_geom_hbond_angle_DHA
_geom_hbond_publ_flag
O1 H1O1 O4 3_675 0.863(15) 1.790(14) 2.6302(9) 163.9(15) yes
N1 H1N1 O1 . 0.864(14) 2.051(15) 2.6810(9) 129.1(12) yes
O2 H1O2 O3 1_645 1.03(2) 1.51(2) 2.5310(10) 179(2) yes
C5 H5A O2 1_455 0.95 2.56 3.3155(10) 137 yes
C12 H12A O2 3_765 0.95 2.46 3.1781(10) 132 yes

loop_
_geom_torsion_atom_site_label_1
_geom_torsion_atom_site_label_2
_geom_torsion_atom_site_label_3
_geom_torsion_atom_site_label_4
_geom_torsion_site_symmetry_1
_geom_torsion_site_symmetry_2
_geom_torsion_site_symmetry_3
_geom_torsion_site_symmetry_4
_geom_torsion
_geom_torsion_publ_flag
C6 C1 C2 C3 . . . . 0.53(15) ?
C1 C2 C3 C4 . . . . -0.27(15) ?
C2 C3 C4 C5 . . . . -0.22(15) ?
C3 C4 C5 C6 . . . . 0.45(14) ?
C2 C1 C6 C5 . . . . -0.29(13) ?
C2 C1 C6 C7 . . . . 179.02(8) ?
C4 C5 C6 C1 . . . . -0.19(13) ?
C4 C5 C6 C7 . . . . -179.51(8) ?
C1 C6 C7 C8 . . . . 112.09(9) ?
C5 C6 C7 C8 . . . . -68.61(10) ?
C9 N1 C8 C16 . . . . -166.85(7) ?
C9 N1 C8 C7 . . . . 75.39(10) ?
C6 C7 C8 N1 . . . . -63.66(9) ?
C6 C7 C8 C16 . . . . 178.43(7) ?
C8 N1 C9 C10 . . . . -175.36(7) ?
N1 C9 C10 C15 . . . . 174.78(8) ?
N1 C9 C10 C11 . . . . -4.90(13) ?
C15 C10 C11 O1 . . . . 178.38(7) ?
C9 C10 C11 O1 . . . . -1.95(12) ?
C15 C10 C11 C12 . . . . -1.04(11) ?
C9 C10 C11 C12 . . . . 178.63(8) ?
O1 C11 C12 C13 . . . . -178.40(7) ?
C10 C11 C12 C13 . . . . 1.00(12) ?
C11 C12 C13 O2 . . . . 179.06(7) ?
C11 C12 C13 C14 . . . . -0.93(12) ?
O2 C13 C14 C15 . . . . -179.07(8) ?
C12 C13 C14 C15 . . . . 0.92(12) ?
C13 C14 C15 C10 . . . . -0.99(13) ?
C9 C10 C15 C14 . . . . -178.64(8) ?
C11 C10 C15 C14 . . . . 1.05(12) ?
N1 C8 C16 O3 . . . . 172.58(7) ?
C7 C8 C16 O3 . . . . -67.51(9) ?
N1 C8 C16 O4 . . . . -10.87(10) ?
C7 C8 C16 O4 . . . . 109.04(8) ?

loop_
_cod_related_entry_id
_cod_related_entry_database
_cod_related_entry_code
1 ChemSpider 10483563
